data_4109013
loop_
_publ_author_name
'Yann Sarazin'
'David L. Hughes'
'Nikolas Kaltsoyannis'
'Joseph A. Wright'
'Manfred Bochmann'

_publ_section_title
;
 Thallium(I) Sandwich, Multidecker, and Ether Complexes Stabilized by
 Weakly-Coordinating Anions: A Spectroscopic, Structural, and Theoretical
 Investigation
;
_journal_name_full 'Journal of the American Chemical Society'
_journal_page_first 881
_journal_page_last 894
_journal_paper_doi 10.1021/ja0657105
_journal_volume 129
_journal_year 2007
_chemical_formula_moiety 'C24 H36 Tl, C36 H2 B2 F30 N, 2.5(C H2 Cl2)'
_chemical_formula_structural '[Tl(C6Me6)2][H2N{B(C6F5)3}2].2.5(CH2Cl2)'
_chemical_formula_sum 'C62.5 H43 B2 Cl5 F30 N Tl'
_chemical_formula_weight 1781.22
_chemical_name_common 'Compound 5b'
_chemical_name_systematic
;
 ?
;
_space_group_IT_number 2
_symmetry_cell_setting triclinic
_symmetry_space_group_name_Hall '-P 1'
_symmetry_space_group_name_H-M 'P -1'
_atom_sites_solution_hydrogens geom
_atom_sites_solution_primary direct
_atom_sites_solution_secondary difmap
_audit_creation_method 'SHELXL-97 and CrysAlis RED'
_cell_angle_alpha 84.244(2)
_cell_angle_beta 86.754(3)
_cell_angle_gamma 87.660(3)
_cell_formula_units_Z 2
_cell_length_a 12.2427(5)
_cell_length_b 13.9012(4)
_cell_length_c 19.1784(6)
_cell_measurement_temperature 140(1)
_cell_volume 3240.24(19)
_computing_cell_refinement
;
 CrysAlis RED, Oxford Diffraction Ltd., Version 1.171.27p5 beta 
;
_computing_data_collection
;
 CrysAlis CCD, Oxford Diffraction Ltd., Version 1.171.27p5 beta 
;
_computing_data_reduction
;
 CrysAlis RED, Oxford Diffraction Ltd., Version 1.171.27p5 beta 
;
_computing_molecular_graphics 'ORTEP (Johnson, 1971)'
_computing_publication_material 'SHELXL-97 (Sheldrick, 1997b)'
_computing_structure_refinement 'SHELXL-97 (Sheldrick, 1997b)'
_computing_structure_solution 'SHELXS-97 (Sheldrick, 1997a)'
_diffrn_ambient_temperature 140(1)
_diffrn_detector_area_resol_mean 16.0050
_diffrn_measured_fraction_theta_full 0.989
_diffrn_measured_fraction_theta_max 0.989
_diffrn_measurement_device_type 'Oxford Diffraction Xcalibur 3/CCD'
_diffrn_measurement_method 'Thin slice \f and \w scans'
_diffrn_radiation_monochromator graphite
_diffrn_radiation_source 'Enhance (Mo) X-ray Source'
_diffrn_radiation_type Mo-K\a
_diffrn_radiation_wavelength 0.71073
_diffrn_reflns_av_R_equivalents 0.0473
_diffrn_reflns_av_sigmaI/netI 0.0477
_diffrn_reflns_limit_h_max 14
_diffrn_reflns_limit_h_min -14
_diffrn_reflns_limit_k_max 16
_diffrn_reflns_limit_k_min -16
_diffrn_reflns_limit_l_max 22
_diffrn_reflns_limit_l_min -22
_diffrn_reflns_number 35169
_diffrn_reflns_theta_full 25.00
_diffrn_reflns_theta_max 25.00
_diffrn_reflns_theta_min 3.47
_exptl_absorpt_coefficient_mu 2.828
_exptl_absorpt_correction_T_max 1.049
_exptl_absorpt_correction_T_min 0.960
_exptl_absorpt_correction_type multi-scan
_exptl_absorpt_process_details 'SADABS V2.10 (Sheldrick, G.M., 2003)'
_exptl_crystal_colour colourless
_exptl_crystal_density_diffrn 1.826
_exptl_crystal_description prism
_exptl_crystal_F_000 1742
_exptl_crystal_size_max 0.45
_exptl_crystal_size_mid 0.30
_exptl_crystal_size_min 0.20
_refine_diff_density_max 1.167
_refine_diff_density_min -1.174
_refine_diff_density_rms 0.081
_refine_ls_extinction_method none
_refine_ls_goodness_of_fit_ref 1.011
_refine_ls_hydrogen_treatment constr
_refine_ls_matrix_type full
_refine_ls_number_parameters 949
_refine_ls_number_reflns 11290
_refine_ls_number_restraints 0
_refine_ls_restrained_S_all 1.011
_refine_ls_R_factor_all 0.0434
_refine_ls_R_factor_gt 0.0319
_refine_ls_shift/su_max 0.021
_refine_ls_shift/su_mean 0.000
_refine_ls_structure_factor_coef Fsqd
_refine_ls_weighting_details 'calc w=1/[\s^2^(Fo^2^)+(0.0429P)^2^+0.0000P] where P=(Fo^2^+2Fc^2^)/3'
_refine_ls_weighting_scheme calc
_refine_ls_wR_factor_gt 0.0729
_refine_ls_wR_factor_ref 0.0753
_reflns_number_gt 9319
_reflns_number_total 11290
_reflns_threshold_expression I>2sigma(I)
_cod_data_source_file ja0657105si20060816_114040_4.cif
_cod_data_source_block yanns17
_cod_original_sg_symbol_H-M 'P -1 '
_cod_original_formula_sum 'C62.50 H43 B2 Cl5 F30 N Tl'
_cod_database_code 4109013

loop_
_symmetry_equiv_pos_as_xyz
'x, y, z'
'-x, -y, -z'

loop_
_atom_site_label
_atom_site_type_symbol
_atom_site_fract_x
_atom_site_fract_y
_atom_site_fract_z
_atom_site_U_iso_or_equiv
_atom_site_adp_type
_atom_site_occupancy
_atom_site_symmetry_multiplicity
_atom_site_calc_flag
_atom_site_refinement_flags
Tl Tl 0.500330(14) 0.459954(11) 0.760477(8) 0.03119(6) Uani 1 1 d .
N1 N 0.7597(2) 0.12873(18) 0.75175(15) 0.0185(6) Uani 1 1 d .
H1A H 0.7225 0.1371 0.7123 0.022 Uiso 1 1 calc R
H1B H 0.7389 0.1793 0.7758 0.022 Uiso 1 1 calc R
B1 B 0.8851(3) 0.1513(3) 0.7244(2) 0.0177(8) Uani 1 1 d .
C11A C 0.9156(3) 0.2563(2) 0.75243(17) 0.0183(7) Uani 1 1 d .
C12A C 0.8425(3) 0.3360(2) 0.74305(18) 0.0214(8) Uani 1 1 d .
F12A F 0.74319(16) 0.32523(13) 0.71638(11) 0.0266(5) Uani 1 1 d .
C13A C 0.8630(3) 0.4283(2) 0.75708(19) 0.0265(9) Uani 1 1 d .
F13A F 0.78534(19) 0.50003(14) 0.74662(12) 0.0363(5) Uani 1 1 d .
C14A C 0.9617(3) 0.4473(2) 0.7826(2) 0.0294(9) Uani 1 1 d .
F14A F 0.9833(2) 0.53515(14) 0.79855(13) 0.0466(7) Uani 1 1 d .
C15A C 1.0376(3) 0.3724(2) 0.79132(19) 0.0257(8) Uani 1 1 d .
F15A F 1.13638(18) 0.38950(14) 0.81431(12) 0.0359(5) Uani 1 1 d .
C16A C 1.0141(3) 0.2807(2) 0.77692(18) 0.0195(7) Uani 1 1 d .
F16A F 1.09654(16) 0.21413(13) 0.78658(11) 0.0254(5) Uani 1 1 d .
C11B C 0.8950(3) 0.1777(2) 0.63824(18) 0.0188(7) Uani 1 1 d .
C12B C 0.8130(3) 0.1893(2) 0.59082(18) 0.0215(8) Uani 1 1 d .
F12B F 0.70673(16) 0.17365(14) 0.61166(11) 0.0292(5) Uani 1 1 d .
C13B C 0.8305(3) 0.2190(3) 0.52014(19) 0.0300(9) Uani 1 1 d .
F13B F 0.7450(2) 0.22849(17) 0.47806(12) 0.0428(6) Uani 1 1 d .
C14B C 0.9335(4) 0.2393(3) 0.49277(19) 0.0335(10) Uani 1 1 d .
F14B F 0.9514(2) 0.26913(18) 0.42466(12) 0.0503(7) Uani 1 1 d .
C15B C 1.0188(3) 0.2306(3) 0.5374(2) 0.0286(9) Uani 1 1 d .
F15B F 1.11983(19) 0.25445(16) 0.51287(12) 0.0404(6) Uani 1 1 d .
C16B C 0.9975(3) 0.2005(2) 0.60693(19) 0.0230(8) Uani 1 1 d .
F16B F 1.08509(16) 0.19473(14) 0.64725(11) 0.0273(5) Uani 1 1 d .
C11C C 0.9674(3) 0.0596(2) 0.75042(18) 0.0172(7) Uani 1 1 d .
C12C C 0.9945(3) 0.0426(2) 0.81973(19) 0.0199(8) Uani 1 1 d .
F12C F 0.95330(16) 0.10086(13) 0.86761(10) 0.0238(4) Uani 1 1 d .
C13C C 1.0634(3) -0.0337(2) 0.84565(19) 0.0240(8) Uani 1 1 d .
F13C F 1.08413(18) -0.04583(14) 0.91381(11) 0.0331(5) Uani 1 1 d .
C14C C 1.1055(3) -0.0976(2) 0.8002(2) 0.0281(9) Uani 1 1 d .
F14C F 1.16932(19) -0.17406(14) 0.82452(13) 0.0416(6) Uani 1 1 d .
C15C C 1.0800(3) -0.0858(2) 0.7315(2) 0.0254(8) Uani 1 1 d .
F15C F 1.11852(18) -0.15048(14) 0.68744(12) 0.0362(5) Uani 1 1 d .
C16C C 1.0117(3) -0.0088(2) 0.70789(18) 0.0205(8) Uani 1 1 d .
F16C F 0.98780(17) -0.00517(13) 0.63970(10) 0.0264(5) Uani 1 1 d .
B2 B 0.7018(3) 0.0372(3) 0.7971(2) 0.0178(8) Uani 1 1 d .
C21A C 0.5716(3) 0.0484(2) 0.77631(17) 0.0173(7) Uani 1 1 d .
C22A C 0.5130(3) 0.1361(2) 0.78186(18) 0.0198(7) Uani 1 1 d .
F22A F 0.56386(16) 0.21219(13) 0.80456(11) 0.0263(5) Uani 1 1 d .
C23A C 0.4059(3) 0.1539(2) 0.76605(19) 0.0235(8) Uani 1 1 d .
F23A F 0.35813(17) 0.24214(14) 0.77271(12) 0.0356(5) Uani 1 1 d .
C24A C 0.3483(3) 0.0819(3) 0.7435(2) 0.0275(8) Uani 1 1 d .
F24A F 0.24434(17) 0.09690(16) 0.72635(14) 0.0431(6) Uani 1 1 d .
C25A C 0.3997(3) -0.0076(2) 0.7385(2) 0.0248(8) Uani 1 1 d .
F25A F 0.34462(18) -0.07937(15) 0.71661(13) 0.0398(6) Uani 1 1 d .
C26A C 0.5078(3) -0.0217(2) 0.75489(17) 0.0211(8) Uani 1 1 d .
F26A F 0.54988(16) -0.11263(13) 0.74814(11) 0.0259(5) Uani 1 1 d .
C21B C 0.6961(3) 0.0442(2) 0.88227(17) 0.0177(7) Uani 1 1 d .
C22B C 0.7273(3) 0.1191(2) 0.91808(18) 0.0190(7) Uani 1 1 d .
F22B F 0.76817(16) 0.20071(12) 0.88238(10) 0.0230(4) Uani 1 1 d .
C23B C 0.7174(3) 0.1205(2) 0.98993(18) 0.0223(8) Uani 1 1 d .
F23B F 0.75220(17) 0.19601(14) 1.02051(11) 0.0297(5) Uani 1 1 d .
C24B C 0.6726(3) 0.0435(2) 1.03065(18) 0.0242(8) Uani 1 1 d .
F24B F 0.66297(19) 0.04271(15) 1.10072(11) 0.0362(5) Uani 1 1 d .
C25B C 0.6366(3) -0.0320(2) 0.99821(19) 0.0233(8) Uani 1 1 d .
F25B F 0.59155(18) -0.10780(14) 1.03707(11) 0.0335(5) Uani 1 1 d .
C26B C 0.6480(3) -0.0298(2) 0.92635(19) 0.0207(8) Uani 1 1 d .
F26B F 0.60955(17) -0.10646(13) 0.89783(10) 0.0261(5) Uani 1 1 d .
C21C C 0.7624(3) -0.0623(2) 0.77185(17) 0.0168(7) Uani 1 1 d .
C22C C 0.7608(3) -0.0826(2) 0.70259(18) 0.0211(8) Uani 1 1 d .
F22C F 0.70729(17) -0.01908(13) 0.65652(10) 0.0268(5) Uani 1 1 d .
C23C C 0.8064(3) -0.1637(2) 0.67582(18) 0.0238(8) Uani 1 1 d .
F23C F 0.79833(19) -0.17810(15) 0.60836(11) 0.0355(5) Uani 1 1 d .
C24C C 0.8624(3) -0.2310(2) 0.7197(2) 0.0257(8) Uani 1 1 d .
F24C F 0.9090(2) -0.31103(14) 0.69524(12) 0.0383(6) Uani 1 1 d .
C25C C 0.8705(3) -0.2141(2) 0.78818(19) 0.0228(8) Uani 1 1 d .
F25C F 0.92783(18) -0.27714(13) 0.83160(11) 0.0340(5) Uani 1 1 d .
C26C C 0.8218(3) -0.1318(2) 0.81303(18) 0.0196(7) Uani 1 1 d .
F26C F 0.83684(16) -0.12165(13) 0.88107(10) 0.0251(5) Uani 1 1 d .
C31 C 0.4551(3) 0.6150(2) 0.86859(18) 0.0221(8) Uani 1 1 d .
C32 C 0.5663(3) 0.5872(2) 0.87459(18) 0.0227(8) Uani 1 1 d .
C33 C 0.5959(3) 0.4933(2) 0.90333(18) 0.0222(8) Uani 1 1 d .
C34 C 0.5139(3) 0.4262(2) 0.92261(18) 0.0228(8) Uani 1 1 d .
C35 C 0.4031(3) 0.4532(2) 0.91452(18) 0.0233(8) Uani 1 1 d .
C36 C 0.3731(3) 0.5473(2) 0.88741(18) 0.0224(8) Uani 1 1 d .
C311 C 0.4233(4) 0.7187(3) 0.8446(2) 0.0375(10) Uani 1 1 d .
H31A H 0.4246 0.7272 0.7943 0.056 Uiso 1 1 calc R
H31B H 0.4742 0.7610 0.8610 0.056 Uiso 1 1 calc R
H31C H 0.3510 0.7338 0.8633 0.056 Uiso 1 1 calc R
C321 C 0.6531(3) 0.6607(3) 0.8522(2) 0.0363(10) Uani 1 1 d .
H32A H 0.6332 0.6981 0.8097 0.054 Uiso 1 1 calc R
H32B H 0.7224 0.6276 0.8443 0.054 Uiso 1 1 calc R
H32C H 0.6586 0.7029 0.8885 0.054 Uiso 1 1 calc R
C331 C 0.7141(3) 0.4631(3) 0.9155(2) 0.0352(10) Uani 1 1 d .
H33A H 0.7601 0.5162 0.9001 0.053 Uiso 1 1 calc R
H33B H 0.7349 0.4091 0.8895 0.053 Uiso 1 1 calc R
H33C H 0.7221 0.4448 0.9646 0.053 Uiso 1 1 calc R
C341 C 0.5442(4) 0.3260(3) 0.9550(2) 0.0350(10) Uani 1 1 d .
H34A H 0.5403 0.2806 0.9207 0.052 Uiso 1 1 calc R
H34B H 0.4942 0.3086 0.9942 0.052 Uiso 1 1 calc R
H34C H 0.6173 0.3250 0.9708 0.052 Uiso 1 1 calc R
C351 C 0.3175(3) 0.3791(3) 0.9359(2) 0.0343(9) Uani 1 1 d .
H35A H 0.2460 0.4100 0.9345 0.051 Uiso 1 1 calc R
H35B H 0.3291 0.3503 0.9826 0.051 Uiso 1 1 calc R
H35C H 0.3231 0.3298 0.9041 0.051 Uiso 1 1 calc R
C361 C 0.2543(3) 0.5794(3) 0.8812(2) 0.0336(9) Uani 1 1 d .
H36A H 0.2092 0.5241 0.8894 0.050 Uiso 1 1 calc R
H36B H 0.2440 0.6106 0.8349 0.050 Uiso 1 1 calc R
H36C H 0.2342 0.6240 0.9153 0.050 Uiso 1 1 calc R
C41 C 0.4442(6) 0.6166(3) 0.6335(2) 0.0565(16) Uani 1 1 d .
C42 C 0.5416(4) 0.5719(4) 0.6079(2) 0.0476(13) Uani 1 1 d .
C43 C 0.5441(4) 0.4775(3) 0.5937(2) 0.0428(11) Uani 1 1 d .
C44 C 0.4531(4) 0.4240(3) 0.6045(2) 0.0414(11) Uani 1 1 d .
C45 C 0.3553(4) 0.4628(3) 0.6295(2) 0.0440(12) Uani 1 1 d .
C46 C 0.3475(4) 0.5597(4) 0.6453(2) 0.0514(14) Uani 1 1 d .
C411 C 0.4387(8) 0.7233(4) 0.6444(3) 0.117(3) Uani 1 1 d .
H41A H 0.5004 0.7382 0.6696 0.175 Uiso 1 1 calc R
H41B H 0.3722 0.7383 0.6707 0.175 Uiso 1 1 calc R
H41C H 0.4400 0.7611 0.5996 0.175 Uiso 1 1 calc R
C421 C 0.6443(6) 0.6315(6) 0.5972(4) 0.122(3) Uani 1 1 d .
H42A H 0.6689 0.6362 0.5486 0.184 Uiso 1 1 calc R
H42B H 0.7008 0.6006 0.6251 0.184 Uiso 1 1 calc R
H42C H 0.6279 0.6951 0.6111 0.184 Uiso 1 1 calc R
C431 C 0.6484(5) 0.4318(5) 0.5631(3) 0.086(2) Uani 1 1 d .
H43A H 0.7072 0.4381 0.5931 0.129 Uiso 1 1 calc R
H43B H 0.6661 0.4638 0.5174 0.129 Uiso 1 1 calc R
H43C H 0.6379 0.3645 0.5593 0.129 Uiso 1 1 calc R
C441 C 0.4594(6) 0.3188(4) 0.5878(3) 0.085(2) Uani 1 1 d .
H44A H 0.4970 0.3144 0.5429 0.128 Uiso 1 1 calc R
H44B H 0.3867 0.2957 0.5868 0.128 Uiso 1 1 calc R
H44C H 0.4983 0.2801 0.6232 0.128 Uiso 1 1 calc R
C451 C 0.2534(5) 0.4020(5) 0.6391(3) 0.091(2) Uani 1 1 d .
H45A H 0.2473 0.3680 0.5984 0.136 Uiso 1 1 calc R
H45B H 0.1897 0.4435 0.6451 0.136 Uiso 1 1 calc R
H45C H 0.2593 0.3563 0.6798 0.136 Uiso 1 1 calc R
C461 C 0.2413(6) 0.6046(6) 0.6729(3) 0.115(3) Uani 1 1 d .
H46A H 0.1923 0.6171 0.6355 0.173 Uiso 1 1 calc R
H46B H 0.2556 0.6642 0.6914 0.173 Uiso 1 1 calc R
H46C H 0.2086 0.5610 0.7094 0.173 Uiso 1 1 calc R
C5 C 0.9871(4) 0.7599(4) 0.0084(3) 0.0657(15) Uani 1 1 d .
H5A H 1.0454 0.7875 0.0313 0.079 Uiso 1 1 calc R
H5B H 0.9947 0.7815 -0.0413 0.079 Uiso 1 1 calc R
Cl51 Cl 0.86446(10) 0.80269(8) 0.04132(6) 0.0504(3) Uani 1 1 d .
Cl52 Cl 1.00316(13) 0.63086(12) 0.01950(9) 0.0818(5) Uani 1 1 d .
C6 C 0.3301(6) 0.0128(7) 0.5161(4) 0.119(3) Uani 1 1 d .
H6A H 0.3306 0.0353 0.4666 0.142 Uiso 1 1 calc R
H6B H 0.3605 -0.0529 0.5198 0.142 Uiso 1 1 calc R
Cl61 Cl 0.19980(17) 0.00879(12) 0.54639(11) 0.1008(6) Uani 1 1 d .
Cl62 Cl 0.4174(2) 0.08309(16) 0.55495(13) 0.1305(9) Uani 1 1 d .
C7 C 0.0733(10) 0.4961(10) 0.5010(9) 0.071(4) Uani 0.50 1 d P
Cl71 Cl 0.0437(6) 0.5331(5) 0.4143(6) 0.0671(14) Uani 0.50 1 d P
Cl72 Cl -0.028(3) 0.507(3) 0.568(3) 0.149(17) Uani 0.20 1 d P
Cl73 Cl -0.0482(9) 0.4877(10) 0.5500(9) 0.078(4) Uani 0.30 1 d P

loop_
_atom_site_aniso_label
_atom_site_aniso_U_11
_atom_site_aniso_U_22
_atom_site_aniso_U_33
_atom_site_aniso_U_23
_atom_site_aniso_U_13
_atom_site_aniso_U_12
Tl 0.04070(10) 0.03153(9) 0.02155(8) -0.00394(5) -0.00612(6) 0.00590(6)
N1 0.0162(15) 0.0169(14) 0.0209(15) 0.0025(11) 0.0006(12) 0.0035(11)
B1 0.018(2) 0.0155(19) 0.019(2) -0.0009(15) -0.0011(16) 0.0029(15)
C11A 0.0200(19) 0.0176(17) 0.0165(18) 0.0009(13) 0.0022(14) 0.0002(14)
C12A 0.0214(19) 0.0215(18) 0.0205(19) 0.0001(14) 0.0002(15) 0.0005(14)
F12A 0.0217(11) 0.0215(10) 0.0355(12) 0.0026(8) -0.0060(9) 0.0055(8)
C13A 0.035(2) 0.0151(18) 0.027(2) 0.0020(14) 0.0024(17) 0.0070(16)
F13A 0.0435(14) 0.0175(10) 0.0468(14) -0.0017(9) -0.0043(11) 0.0112(10)
C14A 0.046(3) 0.0132(18) 0.029(2) -0.0035(14) -0.0020(18) -0.0035(16)
F14A 0.0658(18) 0.0167(11) 0.0604(17) -0.0087(10) -0.0203(14) -0.0032(11)
C15A 0.029(2) 0.0254(19) 0.024(2) -0.0005(15) -0.0057(17) -0.0082(16)
F15A 0.0364(14) 0.0279(12) 0.0458(14) -0.0044(10) -0.0160(11) -0.0092(10)
C16A 0.0190(19) 0.0168(17) 0.0222(19) -0.0012(13) 0.0004(15) 0.0010(14)
F16A 0.0201(11) 0.0239(10) 0.0325(12) -0.0027(8) -0.0060(9) 0.0015(8)
C11B 0.0200(19) 0.0137(16) 0.0227(19) -0.0035(13) -0.0010(15) 0.0022(14)
C12B 0.022(2) 0.0186(17) 0.024(2) -0.0027(14) -0.0022(16) 0.0006(14)
F12B 0.0220(12) 0.0349(12) 0.0299(12) 0.0043(9) -0.0074(9) -0.0004(9)
C13B 0.039(2) 0.029(2) 0.023(2) -0.0029(15) -0.0114(18) 0.0058(17)
F13B 0.0472(15) 0.0547(15) 0.0267(13) 0.0026(10) -0.0178(11) 0.0019(12)
C14B 0.047(3) 0.034(2) 0.018(2) 0.0002(16) -0.0001(19) 0.0006(19)
F14B 0.0626(18) 0.0674(17) 0.0185(12) 0.0052(11) 0.0029(12) -0.0013(13)
C15B 0.031(2) 0.029(2) 0.025(2) -0.0031(15) 0.0065(17) -0.0014(16)
F15B 0.0356(14) 0.0511(14) 0.0322(13) -0.0002(10) 0.0144(11) -0.0062(11)
C16B 0.024(2) 0.0201(18) 0.025(2) -0.0033(14) -0.0009(16) 0.0024(15)
F16B 0.0164(11) 0.0383(12) 0.0270(12) -0.0029(9) 0.0005(9) -0.0010(9)
C11C 0.0125(17) 0.0140(16) 0.0249(19) -0.0003(13) -0.0017(14) -0.0018(13)
C12C 0.0147(18) 0.0145(17) 0.030(2) -0.0018(14) 0.0001(15) -0.0008(13)
F12C 0.0236(11) 0.0257(10) 0.0217(11) -0.0011(8) -0.0021(9) 0.0030(8)
C13C 0.0178(19) 0.0247(19) 0.029(2) 0.0037(15) -0.0082(16) -0.0010(15)
F13C 0.0334(13) 0.0325(12) 0.0327(13) 0.0052(9) -0.0142(10) 0.0052(10)
C14C 0.0171(19) 0.0156(18) 0.051(3) 0.0027(16) -0.0072(18) 0.0028(14)
F14C 0.0350(14) 0.0262(12) 0.0623(17) 0.0020(10) -0.0153(12) 0.0162(10)
C15C 0.0173(19) 0.0158(18) 0.043(2) -0.0071(15) 0.0008(17) 0.0032(14)
F15C 0.0323(13) 0.0231(11) 0.0541(15) -0.0129(10) -0.0009(11) 0.0090(9)
C16C 0.0174(19) 0.0200(18) 0.024(2) -0.0016(14) -0.0032(15) -0.0036(14)
F16C 0.0282(12) 0.0245(11) 0.0266(12) -0.0063(8) 0.0001(9) 0.0033(9)
B2 0.016(2) 0.0161(19) 0.021(2) -0.0012(15) -0.0003(16) 0.0020(15)
C21A 0.0177(18) 0.0181(17) 0.0152(17) 0.0010(13) -0.0003(14) 0.0019(14)
C22A 0.0194(19) 0.0198(18) 0.0202(19) -0.0031(14) 0.0010(15) -0.0018(14)
F22A 0.0203(11) 0.0207(10) 0.0391(13) -0.0108(9) -0.0021(9) 0.0027(8)
C23A 0.0200(19) 0.0208(18) 0.028(2) -0.0012(14) 0.0018(16) 0.0084(15)
F23A 0.0234(12) 0.0281(11) 0.0559(15) -0.0106(10) -0.0048(11) 0.0108(9)
C24A 0.0129(19) 0.035(2) 0.035(2) -0.0048(16) -0.0044(16) 0.0043(16)
F24A 0.0173(12) 0.0431(14) 0.0715(18) -0.0155(12) -0.0146(12) 0.0069(10)
C25A 0.0182(19) 0.0261(19) 0.031(2) -0.0062(15) -0.0038(16) -0.0032(15)
F25A 0.0221(12) 0.0326(12) 0.0682(17) -0.0178(11) -0.0087(11) -0.0028(10)
C26A 0.0228(19) 0.0188(19) 0.0211(19) -0.0011(14) 0.0012(15) 0.0009(15)
F26A 0.0201(11) 0.0165(10) 0.0413(13) -0.0049(8) -0.0007(9) 0.0012(8)
C21B 0.0138(17) 0.0184(17) 0.0196(18) 0.0007(13) 0.0007(14) 0.0043(13)
C22B 0.0126(17) 0.0187(17) 0.0250(19) 0.0009(14) -0.0008(15) 0.0021(13)
F22B 0.0254(11) 0.0168(10) 0.0266(11) -0.0019(8) 0.0001(9) -0.0018(8)
C23B 0.0208(19) 0.0219(18) 0.025(2) -0.0075(14) -0.0054(16) 0.0048(15)
F23B 0.0335(13) 0.0294(11) 0.0281(12) -0.0113(9) -0.0062(10) 0.0021(9)
C24B 0.023(2) 0.032(2) 0.0168(19) -0.0011(15) 0.0012(15) 0.0056(16)
F24B 0.0451(15) 0.0449(13) 0.0181(11) -0.0032(9) 0.0005(10) 0.0021(11)
C25B 0.0194(19) 0.0224(19) 0.026(2) 0.0034(15) 0.0044(16) 0.0022(15)
F25B 0.0382(13) 0.0292(11) 0.0299(12) 0.0083(9) 0.0087(10) -0.0042(10)
C26B 0.0169(18) 0.0167(17) 0.028(2) -0.0016(14) -0.0015(15) 0.0029(14)
F26B 0.0297(12) 0.0201(10) 0.0287(12) -0.0033(8) 0.0018(9) -0.0054(9)
C21C 0.0146(17) 0.0141(16) 0.0216(19) -0.0026(13) 0.0016(14) -0.0027(13)
C22C 0.0224(19) 0.0179(17) 0.0228(19) -0.0006(14) -0.0010(15) -0.0006(14)
F22C 0.0333(12) 0.0259(11) 0.0208(11) -0.0016(8) -0.0043(9) 0.0043(9)
C23C 0.026(2) 0.0248(19) 0.0209(19) -0.0050(14) 0.0063(16) -0.0064(15)
F23C 0.0461(15) 0.0360(12) 0.0256(12) -0.0125(9) 0.0038(11) 0.0004(10)
C24C 0.026(2) 0.0135(17) 0.036(2) -0.0059(15) 0.0110(17) 0.0005(15)
F24C 0.0507(15) 0.0205(11) 0.0421(14) -0.0084(9) 0.0146(12) 0.0069(10)
C25C 0.0209(19) 0.0147(17) 0.031(2) 0.0034(14) 0.0005(16) 0.0019(14)
F25C 0.0383(13) 0.0211(11) 0.0399(13) 0.0039(9) -0.0011(11) 0.0118(9)
C26C 0.0168(18) 0.0191(17) 0.0225(19) -0.0010(14) 0.0029(15) -0.0030(14)
F26C 0.0264(12) 0.0247(10) 0.0236(11) -0.0003(8) -0.0041(9) 0.0070(8)
C31 0.027(2) 0.0215(18) 0.0175(18) -0.0033(14) 0.0001(15) 0.0030(15)
C32 0.024(2) 0.0225(19) 0.0227(19) -0.0086(14) 0.0024(16) -0.0007(15)
C33 0.0209(19) 0.0238(18) 0.0230(19) -0.0096(14) 0.0003(16) 0.0023(15)
C34 0.033(2) 0.0198(18) 0.0154(18) -0.0032(13) 0.0011(16) 0.0033(16)
C35 0.030(2) 0.0236(19) 0.0167(18) -0.0045(14) 0.0023(16) -0.0041(15)
C36 0.022(2) 0.0266(19) 0.0194(19) -0.0060(14) -0.0008(15) 0.0007(15)
C311 0.043(3) 0.028(2) 0.038(2) 0.0058(17) 0.006(2) 0.0085(18)
C321 0.031(2) 0.028(2) 0.050(3) -0.0066(18) 0.008(2) -0.0059(17)
C331 0.031(2) 0.041(2) 0.034(2) -0.0085(18) -0.0027(19) 0.0067(18)
C341 0.041(3) 0.026(2) 0.037(2) -0.0023(16) 0.001(2) 0.0098(18)
C351 0.034(2) 0.033(2) 0.036(2) -0.0011(17) -0.0031(19) -0.0105(18)
C361 0.025(2) 0.037(2) 0.039(2) -0.0043(17) -0.0032(18) 0.0030(17)
C41 0.122(5) 0.026(2) 0.024(2) -0.0022(17) -0.034(3) 0.014(3)
C42 0.051(3) 0.057(3) 0.033(3) 0.022(2) -0.020(2) -0.017(2)
C43 0.046(3) 0.059(3) 0.021(2) 0.0081(19) -0.005(2) 0.011(2)
C44 0.062(3) 0.041(2) 0.023(2) -0.0022(17) -0.018(2) 0.010(2)
C45 0.044(3) 0.057(3) 0.030(2) 0.015(2) -0.020(2) -0.013(2)
C46 0.053(3) 0.075(4) 0.021(2) 0.009(2) -0.005(2) 0.036(3)
C411 0.244(10) 0.036(3) 0.076(5) -0.009(3) -0.067(6) 0.013(4)
C421 0.109(6) 0.148(7) 0.106(6) 0.068(5) -0.052(5) -0.084(5)
C431 0.075(4) 0.135(6) 0.040(3) 0.008(3) 0.008(3) 0.049(4)
C441 0.141(6) 0.052(3) 0.067(4) -0.016(3) -0.032(4) 0.017(4)
C451 0.060(4) 0.138(6) 0.071(4) 0.035(4) -0.026(3) -0.043(4)
C461 0.098(5) 0.185(8) 0.048(4) 0.012(4) 0.006(4) 0.094(5)
C5 0.056(3) 0.074(4) 0.065(4) 0.013(3) -0.006(3) -0.024(3)
Cl51 0.0531(7) 0.0519(7) 0.0456(7) 0.0049(5) -0.0061(6) -0.0153(5)
Cl52 0.0672(10) 0.0918(11) 0.0786(11) 0.0093(8) 0.0181(8) 0.0168(8)
C6 0.082(6) 0.195(9) 0.088(6) -0.053(5) -0.023(5) 0.001(5)
Cl61 0.1057(15) 0.0713(10) 0.1215(15) -0.0169(9) 0.0450(12) -0.0070(9)
Cl62 0.157(2) 0.1155(15) 0.1276(18) -0.0662(13) 0.0436(16) -0.0489(14)
C7 0.066(9) 0.093(10) 0.049(8) 0.020(7) 0.003(7) -0.011(7)
Cl71 0.058(3) 0.071(3) 0.074(3) -0.011(3) -0.016(3) 0.006(3)
Cl72 0.081(11) 0.18(3) 0.20(3) -0.07(3) -0.028(15) -0.031(14)
Cl73 0.065(6) 0.066(6) 0.094(9) 0.013(6) 0.043(7) -0.002(5)

loop_
_atom_type_symbol
_atom_type_description
_atom_type_scat_dispersion_real
_atom_type_scat_dispersion_imag
_atom_type_scat_source
C C 0.0033 0.0016 'International Tables Vol C Tables 4.2.6.8 and 6.1.1.4'
H H 0.0000 0.0000 'International Tables Vol C Tables 4.2.6.8 and 6.1.1.4'
B B 0.0013 0.0007 'International Tables Vol C Tables 4.2.6.8 and 6.1.1.4'
F F 0.0171 0.0103 'International Tables Vol C Tables 4.2.6.8 and 6.1.1.4'
N N 0.0061 0.0033 'International Tables Vol C Tables 4.2.6.8 and 6.1.1.4'
Tl Tl -2.8358 9.6688 'International Tables Vol C Tables 4.2.6.8 and 6.1.1.4'
Cl Cl 0.1484 0.1585 'International Tables Vol C Tables 4.2.6.8 and 6.1.1.4'

loop_
_geom_angle_atom_site_label_1
_geom_angle_atom_site_label_2
_geom_angle_atom_site_label_3
_geom_angle
_geom_angle_site_symmetry_1
_geom_angle_site_symmetry_3
C32 Tl C34 46.01(9) . .
C32 Tl C35 53.66(9) . .
C34 Tl C35 26.10(9) . .
C32 Tl C33 26.10(9) . .
C34 Tl C33 26.08(9) . .
C35 Tl C33 46.04(10) . .
C32 Tl C36 46.09(9) . .
C34 Tl C36 45.87(9) . .
C35 Tl C36 25.88(9) . .
C33 Tl C36 53.64(9) . .
C32 Tl C31 25.99(9) . .
C34 Tl C31 53.23(8) . .
C35 Tl C31 45.60(9) . .
C33 Tl C31 45.75(9) . .
C36 Tl C31 25.95(9) . .
C32 Tl C45 142.33(11) . .
C34 Tl C45 147.75(11) . .
C35 Tl C45 123.33(11) . .
C33 Tl C45 165.20(11) . .
C36 Tl C45 112.04(12) . .
C31 Tl C45 119.96(11) . .
C32 Tl C46 116.69(12) . .
C34 Tl C46 140.79(10) . .
C35 Tl C46 115.46(11) . .
C33 Tl C46 141.69(11) . .
C36 Tl C46 95.56(10) . .
C31 Tl C46 96.31(11) . .
C45 Tl C46 25.80(13) . .
C32 Tl C44 153.29(11) . .
C34 Tl C44 160.57(11) . .
C35 Tl C44 144.98(12) . .
C33 Tl C44 168.54(11) . .
C36 Tl C44 137.13(11) . .
C31 Tl C44 140.66(9) . .
C45 Tl C44 25.10(12) . .
C46 Tl C44 44.85(11) . .
C32 Tl C41 102.60(10) . .
C34 Tl C41 144.14(10) . .
C35 Tl C41 126.94(12) . .
C33 Tl C41 128.25(10) . .
C36 Tl C41 101.73(11) . .
C31 Tl C41 90.92(10) . .
C45 Tl C41 45.44(12) . .
C46 Tl C41 26.34(14) . .
C44 Tl C41 51.98(10) . .
C32 Tl C42 110.03(11) . .
C34 Tl C42 155.64(11) . .
C35 Tl C42 150.84(12) . .
C33 Tl C42 130.21(11) . .
C36 Tl C42 124.96(12) . .
C31 Tl C42 108.18(12) . .
C45 Tl C42 51.90(11) . .
C46 Tl C42 45.38(13) . .
C44 Tl C42 43.72(12) . .
C41 Tl C42 25.50(13) . .
C32 Tl C43 132.20(12) . .
C34 Tl C43 166.77(10) . .
C35 Tl C43 167.06(11) . .
C33 Tl C43 145.28(11) . .
C36 Tl C43 145.69(10) . .
C31 Tl C43 132.73(10) . .
C45 Tl C43 44.09(12) . .
C46 Tl C43 52.17(11) . .
C44 Tl C43 24.65(12) . .
C41 Tl C43 44.38(12) . .
C42 Tl C43 24.64(12) . .
B1 N1 B2 134.0(2) . .
B1 N1 H1A 103.7 . .
B2 N1 H1A 103.7 . .
B1 N1 H1B 103.7 . .
B2 N1 H1B 103.7 . .
H1A N1 H1B 105.3 . .
N1 B1 C11C 110.0(3) . .
N1 B1 C11B 111.2(3) . .
C11C B1 C11B 112.1(3) . .
N1 B1 C11A 107.6(3) . .
C11C B1 C11A 114.3(3) . .
C11B B1 C11A 101.4(3) . .
C16A C11A C12A 112.3(3) . .
C16A C11A B1 127.5(3) . .
C12A C11A B1 119.6(3) . .
F12A C12A C13A 115.1(3) . .
F12A C12A C11A 119.7(3) . .
C13A C12A C11A 125.1(3) . .
F13A C13A C12A 120.0(3) . .
F13A C13A C14A 120.3(3) . .
C12A C13A C14A 119.7(3) . .
F14A C14A C15A 120.8(4) . .
F14A C14A C13A 121.4(3) . .
C15A C14A C13A 117.8(3) . .
F15A C15A C14A 119.1(3) . .
F15A C15A C16A 120.0(3) . .
C14A C15A C16A 120.9(3) . .
F16A C16A C15A 114.8(3) . .
F16A C16A C11A 121.0(3) . .
C15A C16A C11A 124.2(3) . .
C12B C11B C16B 112.4(3) . .
C12B C11B B1 129.3(3) . .
C16B C11B B1 118.1(3) . .
F12B C12B C13B 114.6(3) . .
F12B C12B C11B 121.3(3) . .
C13B C12B C11B 124.1(3) . .
F13B C13B C14B 119.9(3) . .
F13B C13B C12B 119.7(4) . .
C14B C13B C12B 120.4(3) . .
F14B C14B C13B 121.1(4) . .
F14B C14B C15B 120.4(4) . .
C13B C14B C15B 118.5(3) . .
F15B C15B C16B 121.1(3) . .
F15B C15B C14B 120.0(3) . .
C16B C15B C14B 118.9(4) . .
F16B C16B C15B 115.3(3) . .
F16B C16B C11B 119.0(3) . .
C15B C16B C11B 125.7(3) . .
C12C C11C C16C 114.0(3) . .
C12C C11C B1 121.1(3) . .
C16C C11C B1 124.9(3) . .
F12C C12C C11C 120.4(3) . .
F12C C12C C13C 115.3(3) . .
C11C C12C C13C 124.3(3) . .
F13C C13C C14C 121.1(3) . .
F13C C13C C12C 120.5(3) . .
C14C C13C C12C 118.4(3) . .
F14C C14C C15C 120.3(3) . .
F14C C14C C13C 119.6(3) . .
C15C C14C C13C 120.0(3) . .
F15C C15C C14C 120.0(3) . .
F15C C15C C16C 120.3(3) . .
C14C C15C C16C 119.7(3) . .
F16C C16C C15C 115.4(3) . .
F16C C16C C11C 121.0(3) . .
C15C C16C C11C 123.6(3) . .
N1 B2 C21B 113.7(3) . .
N1 B2 C21C 107.6(3) . .
C21B B2 C21C 114.7(3) . .
N1 B2 C21A 104.2(2) . .
C21B B2 C21A 103.9(3) . .
C21C B2 C21A 112.2(3) . .
C26A C21A C22A 112.2(3) . .
C26A C21A B2 127.7(3) . .
C22A C21A B2 120.1(3) . .
F22A C22A C23A 115.3(3) . .
F22A C22A C21A 119.4(3) . .
C23A C22A C21A 125.3(3) . .
F23A C23A C24A 120.6(3) . .
F23A C23A C22A 120.0(3) . .
C24A C23A C22A 119.4(3) . .
F24A C24A C23A 121.2(3) . .
F24A C24A C25A 120.2(3) . .
C23A C24A C25A 118.7(3) . .
F25A C25A C26A 120.7(3) . .
F25A C25A C24A 119.6(3) . .
C26A C25A C24A 119.7(3) . .
F26A C26A C25A 114.5(3) . .
F26A C26A C21A 120.8(3) . .
C25A C26A C21A 124.7(3) . .
C22B C21B C26B 112.8(3) . .
C22B C21B B2 128.2(3) . .
C26B C21B B2 118.8(3) . .
F22B C22B C23B 114.8(3) . .
F22B C22B C21B 120.4(3) . .
C23B C22B C21B 124.7(3) . .
F23B C23B C24B 119.9(3) . .
F23B C23B C22B 120.6(3) . .
C24B C23B C22B 119.5(3) . .
F24B C24B C25B 120.6(3) . .
F24B C24B C23B 120.6(3) . .
C25B C24B C23B 118.7(3) . .
F25B C25B C24B 119.7(3) . .
F25B C25B C26B 120.7(3) . .
C24B C25B C26B 119.6(3) . .
F26B C26B C25B 116.3(3) . .
F26B C26B C21B 119.1(3) . .
C25B C26B C21B 124.6(3) . .
C22C C21C C26C 112.8(3) . .
C22C C21C B2 120.4(3) . .
C26C C21C B2 126.8(3) . .
F22C C22C C23C 115.8(3) . .
F22C C22C C21C 118.6(3) . .
C23C C22C C21C 125.6(3) . .
F23C C23C C22C 121.3(3) . .
F23C C23C C24C 119.9(3) . .
C22C C23C C24C 118.8(3) . .
F24C C24C C25C 120.7(3) . .
F24C C24C C23C 120.6(3) . .
C25C C24C C23C 118.7(3) . .
F25C C25C C24C 119.9(3) . .
F25C C25C C26C 119.7(3) . .
C24C C25C C26C 120.4(3) . .
F26C C26C C25C 115.2(3) . .
F26C C26C C21C 121.1(3) . .
C25C C26C C21C 123.7(3) . .
C32 C31 C36 120.2(3) . .
C32 C31 C311 119.8(3) . .
C36 C31 C311 119.9(3) . .
C32 C31 Tl 75.38(19) . .
C36 C31 Tl 76.46(19) . .
C311 C31 Tl 121.3(2) . .
C33 C32 C31 120.0(3) . .
C33 C32 C321 120.7(3) . .
C31 C32 C321 119.3(3) . .
C33 C32 Tl 77.48(19) . .
C31 C32 Tl 78.6(2) . .
C321 C32 Tl 116.4(2) . .
C34 C33 C32 119.5(3) . .
C34 C33 C331 119.0(3) . .
C32 C33 C331 121.5(3) . .
C34 C33 Tl 76.5(2) . .
C32 C33 Tl 76.4(2) . .
C331 C33 Tl 118.8(2) . .
C35 C34 C33 120.3(3) . .
C35 C34 C341 119.6(3) . .
C33 C34 C341 120.1(3) . .
C35 C34 Tl 77.2(2) . .
C33 C34 Tl 77.4(2) . .
C341 C34 Tl 118.5(2) . .
C36 C35 C34 120.4(3) . .
C36 C35 C351 120.9(3) . .
C34 C35 C351 118.7(3) . .
C36 C35 Tl 77.9(2) . .
C34 C35 Tl 76.7(2) . .
C351 C35 Tl 116.4(2) . .
C35 C36 C31 119.5(3) . .
C35 C36 C361 121.4(3) . .
C31 C36 C361 119.1(3) . .
C35 C36 Tl 76.3(2) . .
C31 C36 Tl 77.6(2) . .
C361 C36 Tl 119.3(2) . .
C31 C311 H31A 109.5 . .
C31 C311 H31B 109.5 . .
H31A C311 H31B 109.5 . .
C31 C311 H31C 109.5 . .
H31A C311 H31C 109.5 . .
H31B C311 H31C 109.5 . .
C32 C321 H32A 109.5 . .
C32 C321 H32B 109.5 . .
H32A C321 H32B 109.5 . .
C32 C321 H32C 109.5 . .
H32A C321 H32C 109.5 . .
H32B C321 H32C 109.5 . .
C33 C331 H33A 109.5 . .
C33 C331 H33B 109.5 . .
H33A C331 H33B 109.5 . .
C33 C331 H33C 109.5 . .
H33A C331 H33C 109.5 . .
H33B C331 H33C 109.5 . .
C34 C341 H34A 109.5 . .
C34 C341 H34B 109.5 . .
H34A C341 H34B 109.5 . .
C34 C341 H34C 109.5 . .
H34A C341 H34C 109.5 . .
H34B C341 H34C 109.5 . .
C35 C351 H35A 109.5 . .
C35 C351 H35B 109.5 . .
H35A C351 H35B 109.5 . .
C35 C351 H35C 109.5 . .
H35A C351 H35C 109.5 . .
H35B C351 H35C 109.5 . .
C36 C361 H36A 109.5 . .
C36 C361 H36B 109.5 . .
H36A C361 H36B 109.5 . .
C36 C361 H36C 109.5 . .
H36A C361 H36C 109.5 . .
H36B C361 H36C 109.5 . .
C42 C41 C46 118.3(4) . .
C42 C41 C411 121.0(6) . .
C46 C41 C411 120.6(6) . .
C42 C41 Tl 77.7(2) . .
C46 C41 Tl 75.6(2) . .
C411 C41 Tl 119.9(3) . .
C43 C42 C41 120.8(4) . .
C43 C42 C421 121.0(6) . .
C41 C42 C421 118.2(6) . .
C43 C42 Tl 77.8(2) . .
C41 C42 Tl 76.8(2) . .
C421 C42 Tl 115.9(3) . .
C44 C43 C42 121.0(4) . .
C44 C43 C431 118.9(5) . .
C42 C43 C431 120.1(5) . .
C44 C43 Tl 76.5(2) . .
C42 C43 Tl 77.6(3) . .
C431 C43 Tl 118.9(3) . .
C43 C44 C45 121.4(4) . .
C43 C44 C441 119.3(5) . .
C45 C44 C441 119.3(5) . .
C43 C44 Tl 78.8(2) . .
C45 C44 Tl 76.7(2) . .
C441 C44 Tl 116.1(3) . .
C44 C45 C46 120.3(4) . .
C44 C45 C451 120.4(5) . .
C46 C45 C451 119.3(5) . .
C44 C45 Tl 78.2(2) . .
C46 C45 Tl 77.1(2) . .
C451 C45 Tl 116.5(3) . .
C45 C46 C41 118.2(4) . .
C45 C46 C461 121.6(6) . .
C41 C46 C461 120.1(6) . .
C45 C46 Tl 77.1(2) . .
C41 C46 Tl 78.0(2) . .
C461 C46 Tl 115.4(3) . .
C41 C411 H41A 109.5 . .
C41 C411 H41B 109.5 . .
H41A C411 H41B 109.5 . .
C41 C411 H41C 109.5 . .
H41A C411 H41C 109.5 . .
H41B C411 H41C 109.5 . .
C42 C421 H42A 109.5 . .
C42 C421 H42B 109.5 . .
H42A C421 H42B 109.5 . .
C42 C421 H42C 109.5 . .
H42A C421 H42C 109.5 . .
H42B C421 H42C 109.5 . .
C43 C431 H43A 109.5 . .
C43 C431 H43B 109.5 . .
H43A C431 H43B 109.5 . .
C43 C431 H43C 109.5 . .
H43A C431 H43C 109.5 . .
H43B C431 H43C 109.5 . .
C44 C441 H44A 109.5 . .
C44 C441 H44B 109.5 . .
H44A C441 H44B 109.5 . .
C44 C441 H44C 109.5 . .
H44A C441 H44C 109.5 . .
H44B C441 H44C 109.5 . .
C45 C451 H45A 109.5 . .
C45 C451 H45B 109.5 . .
H45A C451 H45B 109.5 . .
C45 C451 H45C 109.5 . .
H45A C451 H45C 109.5 . .
H45B C451 H45C 109.5 . .
C46 C461 H46A 109.5 . .
C46 C461 H46B 109.5 . .
H46A C461 H46B 109.5 . .
C46 C461 H46C 109.5 . .
H46A C461 H46C 109.5 . .
H46B C461 H46C 109.5 . .
Cl51 C5 Cl52 113.7(3) . .
Cl51 C5 H5A 108.8 . .
Cl52 C5 H5A 108.8 . .
Cl51 C5 H5B 108.8 . .
Cl52 C5 H5B 108.8 . .
H5A C5 H5B 107.7 . .
Cl61 C6 Cl62 118.5(5) . .
Cl61 C6 H6A 107.7 . .
Cl62 C6 H6A 107.7 . .
Cl61 C6 H6B 107.7 . .
Cl62 C6 H6B 107.7 . .
H6A C6 H6B 107.1 . .
Cl73 C7 Cl72 15(2) 2_566 2_566
Cl73 C7 Cl73 103.0(11) 2_566 .
Cl72 C7 Cl73 97.0(16) 2_566 .
Cl73 C7 Cl71 6.8(7) 2_566 .
Cl72 C7 Cl71 21.5(17) 2_566 .
Cl73 C7 Cl71 108.0(11) . .
Cl73 C7 Cl72 116(2) 2_566 .
Cl72 C7 Cl72 113(2) 2_566 .
Cl73 C7 Cl72 17.8(14) . .
Cl71 C7 Cl72 119.6(18) . .
Cl73 C7 C7 68.5(10) 2_566 2_566
Cl72 C7 C7 63.6(16) 2_566 2_566
Cl73 C7 C7 34.5(7) . 2_566
Cl71 C7 C7 73.6(10) . 2_566
Cl72 C7 C7 49.0(17) . 2_566
Cl73 C7 Cl71 120.4(10) 2_566 2_566
Cl72 C7 Cl71 112.9(17) 2_566 2_566
Cl73 C7 Cl71 17.9(6) . 2_566
Cl71 C7 Cl71 125.7(8) . 2_566
Cl72 C7 Cl71 16.1(14) . 2_566
C7 C7 Cl71 52.1(8) 2_566 2_566
Cl72 Cl71 Cl73 46(5) 2_566 2_566
Cl72 Cl71 C7 55(5) 2_566 .
Cl73 Cl71 C7 9.9(11) 2_566 .
Cl72 Cl71 C7 47(4) 2_566 2_566
Cl73 Cl71 C7 47.1(12) 2_566 2_566
C7 Cl71 C7 54.3(8) . 2_566
Cl73 Cl72 Cl71 73(5) . 2_566
Cl73 Cl72 C7 31(6) . 2_566
Cl71 Cl72 C7 104(4) 2_566 2_566
Cl73 Cl72 C7 78(6) . .
Cl71 Cl72 C7 117(4) 2_566 .
C7 Cl72 C7 67(2) 2_566 .
Cl73 Cl72 Cl73 63(6) . 2_566
Cl71 Cl72 Cl73 123(4) 2_566 2_566
C7 Cl72 Cl73 45.5(15) 2_566 2_566
C7 Cl72 Cl73 23.1(12) . 2_566
Cl72 Cl73 Cl71 61(7) . 2_566
Cl72 Cl73 C7 134(8) . 2_566
Cl71 Cl73 C7 163.3(18) 2_566 2_566
Cl72 Cl73 C7 84(5) . .
Cl71 Cl73 C7 115.0(17) 2_566 .
C7 Cl73 C7 77.0(11) 2_566 .
Cl72 Cl73 Cl73 104(6) . 2_566
Cl71 Cl73 Cl73 141.6(17) 2_566 2_566
C7 Cl73 Cl73 49.5(10) 2_566 2_566
C7 Cl73 Cl73 27.5(5) . 2_566
Cl72 Cl73 Cl72 117(6) . 2_566
Cl71 Cl73 Cl72 146.1(12) 2_566 2_566
C7 Cl73 Cl72 41.0(12) 2_566 2_566
C7 Cl73 Cl72 37.6(12) . 2_566
Cl73 Cl73 Cl72 12.6(9) 2_566 2_566

loop_
_geom_bond_atom_site_label_1
_geom_bond_atom_site_label_2
_geom_bond_distance
_geom_bond_site_symmetry_2
Tl C32 3.109(3) .
Tl C34 3.111(3) .
Tl C35 3.116(3) .
Tl C33 3.122(3) .
Tl C36 3.136(3) .
Tl C31 3.150(3) .
Tl C45 3.153(4) .
Tl C46 3.154(4) .
Tl C44 3.171(4) .
Tl C41 3.185(4) .
Tl C42 3.197(4) .
Tl C43 3.199(4) .
N1 B1 1.626(5) .
N1 B2 1.631(5) .
N1 H1A 0.9000 .
N1 H1B 0.9000 .
B1 C11C 1.648(5) .
B1 C11B 1.655(5) .
B1 C11A 1.669(5) .
C11A C16A 1.386(5) .
C11A C12A 1.400(4) .
C12A F12A 1.365(4) .
C12A C13A 1.372(5) .
C13A F13A 1.358(4) .
C13A C14A 1.374(5) .
C14A F14A 1.329(4) .
C14A C15A 1.371(5) .
C15A F15A 1.348(4) .
C15A C16A 1.376(5) .
C16A F16A 1.349(4) .
C11B C12B 1.386(5) .
C11B C16B 1.394(5) .
C12B F12B 1.359(4) .
C12B C13B 1.384(5) .
C13B F13B 1.352(4) .
C13B C14B 1.367(6) .
C14B F14B 1.339(4) .
C14B C15B 1.381(6) .
C15B F15B 1.340(4) .
C15B C16B 1.372(5) .
C16B F16B 1.353(4) .
C11C C12C 1.383(5) .
C11C C16C 1.388(5) .
C12C F12C 1.348(4) .
C12C C13C 1.397(5) .
C13C F13C 1.338(4) .
C13C C14C 1.371(5) .
C14C F14C 1.353(4) .
C14C C15C 1.363(5) .
C15C F15C 1.348(4) .
C15C C16C 1.387(5) .
C16C F16C 1.351(4) .
B2 C21B 1.643(5) .
B2 C21C 1.646(5) .
B2 C21A 1.662(5) .
C21A C26A 1.380(5) .
C21A C22A 1.400(4) .
C22A F22A 1.368(4) .
C22A C23A 1.370(5) .
C23A F23A 1.352(4) .
C23A C24A 1.366(5) .
C24A F24A 1.335(4) .
C24A C25A 1.380(5) .
C25A F25A 1.341(4) .
C25A C26A 1.379(5) .
C26A F26A 1.361(3) .
C21B C22B 1.381(5) .
C21B C26B 1.393(5) .
C22B F22B 1.363(4) .
C22B C23B 1.378(5) .
C23B F23B 1.348(4) .
C23B C24B 1.374(5) .
C24B F24B 1.341(4) .
C24B C25B 1.372(5) .
C25B F25B 1.347(4) .
C25B C26B 1.375(5) .
C26B F26B 1.357(4) .
C21C C22C 1.387(5) .
C21C C26C 1.393(4) .
C22C F22C 1.360(4) .
C22C C23C 1.372(5) .
C23C F23C 1.338(4) .
C23C C24C 1.381(5) .
C24C F24C 1.343(4) .
C24C C25C 1.368(5) .
C25C F25C 1.351(4) .
C25C C26C 1.383(5) .
C26C F26C 1.350(4) .
C31 C32 1.408(5) .
C31 C36 1.412(5) .
C31 C311 1.510(5) .
C32 C33 1.407(5) .
C32 C321 1.518(5) .
C33 C34 1.406(5) .
C33 C331 1.514(5) .
C34 C35 1.406(5) .
C34 C341 1.508(5) .
C35 C36 1.400(5) .
C35 C351 1.511(5) .
C36 C361 1.512(5) .
C311 H31A 0.9600 .
C311 H31B 0.9600 .
C311 H31C 0.9600 .
C321 H32A 0.9600 .
C321 H32B 0.9600 .
C321 H32C 0.9600 .
C331 H33A 0.9600 .
C331 H33B 0.9600 .
C331 H33C 0.9600 .
C341 H34A 0.9600 .
C341 H34B 0.9600 .
C341 H34C 0.9600 .
C351 H35A 0.9600 .
C351 H35B 0.9600 .
C351 H35C 0.9600 .
C361 H36A 0.9600 .
C361 H36B 0.9600 .
C361 H36C 0.9600 .
C41 C42 1.409(7) .
C41 C46 1.445(8) .
C41 C411 1.517(6) .
C42 C43 1.365(7) .
C42 C421 1.527(7) .
C43 C44 1.360(7) .
C43 C431 1.518(7) .
C44 C45 1.374(7) .
C44 C441 1.526(6) .
C45 C46 1.408(7) .
C45 C451 1.527(7) .
C46 C461 1.511(7) .
C411 H41A 0.9600 .
C411 H41B 0.9600 .
C411 H41C 0.9600 .
C421 H42A 0.9600 .
C421 H42B 0.9600 .
C421 H42C 0.9600 .
C431 H43A 0.9600 .
C431 H43B 0.9600 .
C431 H43C 0.9600 .
C441 H44A 0.9600 .
C441 H44B 0.9600 .
C441 H44C 0.9600 .
C451 H45A 0.9600 .
C451 H45B 0.9600 .
C451 H45C 0.9600 .
C461 H46A 0.9600 .
C461 H46B 0.9600 .
C461 H46C 0.9600 .
C5 Cl51 1.703(6) .
C5 Cl52 1.789(5) .
C5 H5A 0.9700 .
C5 H5B 0.9700 .
C6 Cl61 1.667(8) .
C6 Cl62 1.725(7) .
C6 H6A 0.9700 .
C6 H6B 0.9700 .
C7 Cl73 1.04(2) 2_566
C7 Cl72 1.47(6) 2_566
C7 Cl73 1.716(18) .
C7 Cl71 1.745(19) .
C7 Cl72 1.74(5) .
C7 C7 1.80(3) 2_566
C7 Cl71 2.123(18) 2_566
Cl71 Cl72 0.66(5) 2_566
Cl71 Cl73 0.720(12) 2_566
Cl71 C7 2.123(18) 2_566
Cl72 Cl73 0.54(5) .
Cl72 Cl71 0.66(5) 2_566
Cl72 C7 1.47(6) 2_566
Cl72 Cl73 2.39(4) 2_566
Cl73 Cl71 0.720(12) 2_566
Cl73 C7 1.04(2) 2_566
Cl73 Cl73 2.20(3) 2_566
Cl73 Cl72 2.39(4) 2_566

loop_
_geom_torsion_atom_site_label_1
_geom_torsion_atom_site_label_2
_geom_torsion_atom_site_label_3
_geom_torsion_atom_site_label_4
_geom_torsion
_geom_torsion_site_symmetry_1
_geom_torsion_site_symmetry_4
B2 N1 B1 C11C -0.7(5) . .
B2 N1 B1 C11B 124.1(3) . .
B2 N1 B1 C11A -125.7(3) . .
N1 B1 C11A C16A 141.6(3) . .
C11C B1 C11A C16A 19.2(5) . .
C11B B1 C11A C16A -101.5(4) . .
N1 B1 C11A C12A -47.9(4) . .
C11C B1 C11A C12A -170.2(3) . .
C11B B1 C11A C12A 69.0(4) . .
C16A C11A C12A F12A 177.3(3) . .
B1 C11A C12A F12A 5.4(5) . .
C16A C11A C12A C13A -1.0(5) . .
B1 C11A C12A C13A -172.9(3) . .
F12A C12A C13A F13A 2.3(5) . .
C11A C12A C13A F13A -179.3(3) . .
F12A C12A C13A C14A -178.6(3) . .
C11A C12A C13A C14A -0.2(6) . .
F13A C13A C14A F14A 0.9(6) . .
C12A C13A C14A F14A -178.2(3) . .
F13A C13A C14A C15A -179.2(3) . .
C12A C13A C14A C15A 1.7(6) . .
F14A C14A C15A F15A -2.0(6) . .
C13A C14A C15A F15A 178.1(3) . .
F14A C14A C15A C16A 178.0(3) . .
C13A C14A C15A C16A -1.9(6) . .
F15A C15A C16A F16A -1.0(5) . .
C14A C15A C16A F16A 179.0(3) . .
F15A C15A C16A C11A -179.3(3) . .
C14A C15A C16A C11A 0.7(6) . .
C12A C11A C16A F16A -177.4(3) . .
B1 C11A C16A F16A -6.3(5) . .
C12A C11A C16A C15A 0.8(5) . .
B1 C11A C16A C15A 171.9(3) . .
N1 B1 C11B C12B 5.2(5) . .
C11C B1 C11B C12B 128.8(3) . .
C11A B1 C11B C12B -109.0(4) . .
N1 B1 C11B C16B 178.9(3) . .
C11C B1 C11B C16B -57.5(4) . .
C11A B1 C11B C16B 64.8(3) . .
C16B C11B C12B F12B -177.9(3) . .
B1 C11B C12B F12B -3.9(5) . .
C16B C11B C12B C13B 0.7(5) . .
B1 C11B C12B C13B 174.7(3) . .
F12B C12B C13B F13B -1.1(5) . .
C11B C12B C13B F13B -179.8(3) . .
F12B C12B C13B C14B 178.6(3) . .
C11B C12B C13B C14B -0.2(5) . .
F13B C13B C14B F14B 0.4(5) . .
C12B C13B C14B F14B -179.2(3) . .
F13B C13B C14B C15B 178.9(3) . .
C12B C13B C14B C15B -0.8(5) . .
F14B C14B C15B F15B 1.7(5) . .
C13B C14B C15B F15B -176.7(3) . .
F14B C14B C15B C16B 179.5(3) . .
C13B C14B C15B C16B 1.1(5) . .
F15B C15B C16B F16B -1.6(5) . .
C14B C15B C16B F16B -179.4(3) . .
F15B C15B C16B C11B 177.3(3) . .
C14B C15B C16B C11B -0.5(6) . .
C12B C11B C16B F16B 178.4(3) . .
B1 C11B C16B F16B 3.7(4) . .
C12B C11B C16B C15B -0.4(5) . .
B1 C11B C16B C15B -175.2(3) . .
N1 B1 C11C C12C -73.7(4) . .
C11B B1 C11C C12C 162.1(3) . .
C11A B1 C11C C12C 47.4(4) . .
N1 B1 C11C C16C 103.5(4) . .
C11B B1 C11C C16C -20.8(5) . .
C11A B1 C11C C16C -135.5(3) . .
C16C C11C C12C F12C -177.1(3) . .
B1 C11C C12C F12C 0.3(5) . .
C16C C11C C12C C13C 2.4(5) . .
B1 C11C C12C C13C 179.8(3) . .
F12C C12C C13C F13C 0.5(5) . .
C11C C12C C13C F13C -179.0(3) . .
F12C C12C C13C C14C 178.0(3) . .
C11C C12C C13C C14C -1.5(5) . .
F13C C13C C14C F14C -0.2(5) . .
C12C C13C C14C F14C -177.6(3) . .
F13C C13C C14C C15C 177.5(3) . .
C12C C13C C14C C15C 0.1(5) . .
F14C C14C C15C F15C -0.1(5) . .
C13C C14C C15C F15C -177.8(3) . .
F14C C14C C15C C16C 177.9(3) . .
C13C C14C C15C C16C 0.2(6) . .
F15C C15C C16C F16C 0.4(5) . .
C14C C15C C16C F16C -177.7(3) . .
F15C C15C C16C C11C 178.9(3) . .
C14C C15C C16C C11C 0.9(6) . .
C12C C11C C16C F16C 176.4(3) . .
B1 C11C C16C F16C -0.9(5) . .
C12C C11C C16C C15C -2.1(5) . .
B1 C11C C16C C15C -179.4(3) . .
B1 N1 B2 C21B 89.7(4) . .
B1 N1 B2 C21C -38.5(5) . .
B1 N1 B2 C21A -157.8(3) . .
N1 B2 C21A C26A 130.1(3) . .
C21B B2 C21A C26A -110.6(4) . .
C21C B2 C21A C26A 14.0(5) . .
N1 B2 C21A C22A -52.1(4) . .
C21B B2 C21A C22A 67.2(4) . .
C21C B2 C21A C22A -168.2(3) . .
C26A C21A C22A F22A 178.1(3) . .
B2 C21A C22A F22A -0.1(5) . .
C26A C21A C22A C23A -2.1(5) . .
B2 C21A C22A C23A 179.8(3) . .
F22A C22A C23A F23A 0.6(5) . .
C21A C22A C23A F23A -179.2(3) . .
F22A C22A C23A C24A -179.5(3) . .
C21A C22A C23A C24A 0.6(6) . .
F23A C23A C24A F24A 1.1(6) . .
C22A C23A C24A F24A -178.8(3) . .
F23A C23A C24A C25A -179.0(3) . .
C22A C23A C24A C25A 1.2(6) . .
F24A C24A C25A F25A -0.2(6) . .
C23A C24A C25A F25A 179.9(3) . .
F24A C24A C25A C26A 178.6(3) . .
C23A C24A C25A C26A -1.4(6) . .
F25A C25A C26A F26A -1.3(5) . .
C24A C25A C26A F26A 180.0(3) . .
F25A C25A C26A C21A 178.5(3) . .
C24A C25A C26A C21A -0.2(6) . .
C22A C21A C26A F26A -178.4(3) . .
B2 C21A C26A F26A -0.4(5) . .
C22A C21A C26A C25A 1.8(5) . .
B2 C21A C26A C25A 179.8(3) . .
N1 B2 C21B C22B 4.5(5) . .
C21C B2 C21B C22B 129.0(3) . .
C21A B2 C21B C22B -108.2(4) . .
N1 B2 C21B C26B 179.8(3) . .
C21C B2 C21B C26B -55.8(4) . .
C21A B2 C21B C26B 67.1(3) . .
C26B C21B C22B F22B -175.1(3) . .
B2 C21B C22B F22B 0.5(5) . .
C26B C21B C22B C23B 2.8(5) . .
B2 C21B C22B C23B 178.3(3) . .
F22B C22B C23B F23B -3.4(4) . .
C21B C22B C23B F23B 178.6(3) . .
F22B C22B C23B C24B 177.2(3) . .
C21B C22B C23B C24B -0.8(5) . .
F23B C23B C24B F24B 0.1(5) . .
C22B C23B C24B F24B 179.4(3) . .
F23B C23B C24B C25B 179.2(3) . .
C22B C23B C24B C25B -1.4(5) . .
F24B C24B C25B F25B -0.2(5) . .
C23B C24B C25B F25B -179.4(3) . .
F24B C24B C25B C26B -179.6(3) . .
C23B C24B C25B C26B 1.2(5) . .
F25B C25B C26B F26B 1.3(5) . .
C24B C25B C26B F26B -179.3(3) . .
F25B C25B C26B C21B -178.3(3) . .
C24B C25B C26B C21B 1.1(5) . .
C22B C21B C26B F26B 177.4(3) . .
B2 C21B C26B F26B 1.5(4) . .
C22B C21B C26B C25B -3.0(5) . .
B2 C21B C26B C25B -179.0(3) . .
N1 B2 C21C C22C -60.3(4) . .
C21B B2 C21C C22C 172.1(3) . .
C21A B2 C21C C22C 53.8(4) . .
N1 B2 C21C C26C 117.4(4) . .
C21B B2 C21C C26C -10.2(5) . .
C21A B2 C21C C26C -128.5(3) . .
C26C C21C C22C F22C -178.7(3) . .
B2 C21C C22C F22C -0.6(5) . .
C26C C21C C22C C23C 3.3(5) . .
B2 C21C C22C C23C -178.7(3) . .
F22C C22C C23C F23C 0.2(5) . .
C21C C22C C23C F23C 178.4(3) . .
F22C C22C C23C C24C 179.7(3) . .
C21C C22C C23C C24C -2.2(6) . .
F23C C23C C24C F24C -0.1(5) . .
C22C C23C C24C F24C -179.5(3) . .
F23C C23C C24C C25C 179.3(3) . .
C22C C23C C24C C25C -0.1(5) . .
F24C C24C C25C F25C 1.5(5) . .
C23C C24C C25C F25C -177.9(3) . .
F24C C24C C25C C26C -179.6(3) . .
C23C C24C C25C C26C 1.0(5) . .
F25C C25C C26C F26C 0.1(5) . .
C24C C25C C26C F26C -178.8(3) . .
F25C C25C C26C C21C 179.1(3) . .
C24C C25C C26C C21C 0.2(5) . .
C22C C21C C26C F26C 176.7(3) . .
B2 C21C C26C F26C -1.2(5) . .
C22C C21C C26C C25C -2.2(5) . .
B2 C21C C26C C25C 179.9(3) . .
C34 Tl C31 C32 63.5(2) . .
C35 Tl C31 C32 96.7(2) . .
C33 Tl C31 C32 30.39(19) . .
C36 Tl C31 C32 126.7(3) . .
C45 Tl C31 C32 -154.5(2) . .
C46 Tl C31 C32 -143.5(2) . .
C44 Tl C31 C32 -135.5(2) . .
C41 Tl C31 C32 -117.7(2) . .
C42 Tl C31 C32 -98.6(2) . .
C43 Tl C31 C32 -101.1(2) . .
C32 Tl C31 C36 -126.7(3) . .
C34 Tl C31 C36 -63.2(2) . .
C35 Tl C31 C36 -30.07(19) . .
C33 Tl C31 C36 -96.3(2) . .
C45 Tl C31 C36 78.8(2) . .
C46 Tl C31 C36 89.7(2) . .
C44 Tl C31 C36 97.8(2) . .
C41 Tl C31 C36 115.6(2) . .
C42 Tl C31 C36 134.7(2) . .
C43 Tl C31 C36 132.2(2) . .
C32 Tl C31 C311 116.3(4) . .
C34 Tl C31 C311 179.8(3) . .
C35 Tl C31 C311 -147.1(3) . .
C33 Tl C31 C311 146.6(3) . .
C36 Tl C31 C311 -117.0(4) . .
C45 Tl C31 C311 -38.2(3) . .
C46 Tl C31 C311 -27.3(3) . .
C44 Tl C31 C311 -19.2(4) . .
C41 Tl C31 C311 -1.4(3) . .
C42 Tl C31 C311 17.7(3) . .
C43 Tl C31 C311 15.2(4) . .
C36 C31 C32 C33 -3.8(5) . .
C311 C31 C32 C33 173.8(3) . .
Tl C31 C32 C33 -68.2(3) . .
C36 C31 C32 C321 178.4(3) . .
C311 C31 C32 C321 -4.0(5) . .
Tl C31 C32 C321 114.0(3) . .
C36 C31 C32 Tl 64.4(3) . .
C311 C31 C32 Tl -118.0(3) . .
C34 Tl C32 C33 29.9(2) . .
C35 Tl C32 C33 62.8(2) . .
C36 Tl C32 C33 95.4(2) . .
C31 Tl C32 C33 124.6(3) . .
C45 Tl C32 C33 162.2(2) . .
C46 Tl C32 C33 165.9(2) . .
C44 Tl C32 C33 -154.1(2) . .
C41 Tl C32 C33 -170.3(2) . .
C42 Tl C32 C33 -144.9(2) . .
C43 Tl C32 C33 -132.1(2) . .
C34 Tl C32 C31 -94.7(2) . .
C35 Tl C32 C31 -61.8(2) . .
C33 Tl C32 C31 -124.6(3) . .
C36 Tl C32 C31 -29.13(19) . .
C45 Tl C32 C31 37.6(3) . .
C46 Tl C32 C31 41.4(2) . .
C44 Tl C32 C31 81.4(3) . .
C41 Tl C32 C31 65.1(2) . .
C42 Tl C32 C31 90.6(2) . .
C43 Tl C32 C31 103.3(2) . .
C34 Tl C32 C321 148.1(3) . .
C35 Tl C32 C321 -178.9(3) . .
C33 Tl C32 C321 118.3(3) . .
C36 Tl C32 C321 -146.3(3) . .
C31 Tl C32 C321 -117.2(3) . .
C45 Tl C32 C321 -79.5(3) . .
C46 Tl C32 C321 -75.8(3) . .
C44 Tl C32 C321 -35.8(4) . .
C41 Tl C32 C321 -52.1(3) . .
C42 Tl C32 C321 -26.6(3) . .
C43 Tl C32 C321 -13.9(3) . .
C31 C32 C33 C34 3.2(5) . .
C321 C32 C33 C34 -179.0(3) . .
Tl C32 C33 C34 -65.6(3) . .
C31 C32 C33 C331 -175.5(3) . .
C321 C32 C33 C331 2.3(5) . .
Tl C32 C33 C331 115.7(3) . .
C31 C32 C33 Tl 68.8(3) . .
C321 C32 C33 Tl -113.4(3) . .
C32 Tl C33 C34 125.4(3) . .
C35 Tl C33 C34 29.82(18) . .
C36 Tl C33 C34 62.4(2) . .
C31 Tl C33 C34 95.1(2) . .
C45 Tl C33 C34 78.4(4) . .
C46 Tl C33 C34 104.9(3) . .
C44 Tl C33 C34 -135.9(5) . .
C41 Tl C33 C34 137.4(2) . .
C42 Tl C33 C34 170.5(2) . .
C43 Tl C33 C34 -159.9(2) . .
C34 Tl C33 C32 -125.4(3) . .
C35 Tl C33 C32 -95.6(2) . .
C36 Tl C33 C32 -63.0(2) . .
C31 Tl C33 C32 -30.3(2) . .
C45 Tl C33 C32 -47.0(5) . .
C46 Tl C33 C32 -20.5(3) . .
C44 Tl C33 C32 98.7(5) . .
C41 Tl C33 C32 12.0(3) . .
C42 Tl C33 C32 45.1(3) . .
C43 Tl C33 C32 74.7(3) . .
C32 Tl C33 C331 -118.7(4) . .
C34 Tl C33 C331 115.9(3) . .
C35 Tl C33 C331 145.7(3) . .
C36 Tl C33 C331 178.3(3) . .
C31 Tl C33 C331 -149.0(3) . .
C45 Tl C33 C331 -165.7(4) . .
C46 Tl C33 C331 -139.2(3) . .
C44 Tl C33 C331 -20.0(6) . .
C41 Tl C33 C331 -106.7(3) . .
C42 Tl C33 C331 -73.6(3) . .
C43 Tl C33 C331 -44.1(3) . .
C32 C33 C34 C35 -1.2(5) . .
C331 C33 C34 C35 177.5(3) . .
Tl C33 C34 C35 -66.8(3) . .
C32 C33 C34 C341 -178.6(3) . .
C331 C33 C34 C341 0.1(5) . .
Tl C33 C34 C341 115.9(3) . .
C32 C33 C34 Tl 65.6(3) . .
C331 C33 C34 Tl -115.7(3) . .
C32 Tl C34 C35 95.6(2) . .
C33 Tl C34 C35 125.5(3) . .
C36 Tl C34 C35 29.63(19) . .
C31 Tl C34 C35 62.6(2) . .
C45 Tl C34 C35 -26.5(3) . .
C46 Tl C34 C35 16.9(3) . .
C44 Tl C34 C35 -79.0(4) . .
C41 Tl C34 C35 60.5(3) . .
C42 Tl C34 C35 107.7(3) . .
C43 Tl C34 C35 -175.9(4) . .
C32 Tl C34 C33 -29.90(18) . .
C35 Tl C34 C33 -125.5(3) . .
C36 Tl C34 C33 -95.9(2) . .
C31 Tl C34 C33 -62.94(19) . .
C45 Tl C34 C33 -152.0(2) . .
C46 Tl C34 C33 -108.6(3) . .
C44 Tl C34 C33 155.4(3) . .
C41 Tl C34 C33 -65.0(3) . .
C42 Tl C34 C33 -17.9(4) . .
C43 Tl C34 C33 58.6(5) . .
C32 Tl C34 C341 -147.5(3) . .
C35 Tl C34 C341 116.9(4) . .
C33 Tl C34 C341 -117.6(4) . .
C36 Tl C34 C341 146.5(3) . .
C31 Tl C34 C341 179.5(3) . .
C45 Tl C34 C341 90.4(3) . .
C46 Tl C34 C341 133.8(3) . .
C44 Tl C34 C341 37.9(5) . .
C41 Tl C34 C341 177.4(3) . .
C42 Tl C34 C341 -135.4(3) . .
C43 Tl C34 C341 -59.0(6) . .
C33 C34 C35 C36 -0.2(5) . .
C341 C34 C35 C36 177.2(3) . .
Tl C34 C35 C36 -67.1(3) . .
C33 C34 C35 C351 -180.0(3) . .
C341 C34 C35 C351 -2.6(5) . .
Tl C34 C35 C351 113.1(3) . .
C33 C34 C35 Tl 66.9(3) . .
C341 C34 C35 Tl -115.7(3) . .
C32 Tl C35 C36 62.9(2) . .
C34 Tl C35 C36 125.6(3) . .
C33 Tl C35 C36 95.8(2) . .
C31 Tl C35 C36 30.16(19) . .
C45 Tl C35 C36 -70.9(2) . .
C46 Tl C35 C36 -42.6(3) . .
C44 Tl C35 C36 -89.1(3) . .
C41 Tl C35 C36 -14.7(3) . .
C42 Tl C35 C36 -0.6(3) . .
C43 Tl C35 C36 -58.6(5) . .
C32 Tl C35 C34 -62.7(2) . .
C33 Tl C35 C34 -29.80(18) . .
C36 Tl C35 C34 -125.6(3) . .
C31 Tl C35 C34 -95.4(2) . .
C45 Tl C35 C34 163.5(2) . .
C46 Tl C35 C34 -168.2(2) . .
C44 Tl C35 C34 145.3(2) . .
C41 Tl C35 C34 -140.3(2) . .
C42 Tl C35 C34 -126.3(2) . .
C43 Tl C35 C34 175.8(4) . .
C32 Tl C35 C351 -178.5(3) . .
C34 Tl C35 C351 -115.7(3) . .
C33 Tl C35 C351 -145.5(3) . .
C36 Tl C35 C351 118.7(4) . .
C31 Tl C35 C351 148.8(3) . .
C45 Tl C35 C351 47.7(3) . .
C46 Tl C35 C351 76.0(3) . .
C44 Tl C35 C351 29.6(3) . .
C41 Tl C35 C351 103.9(3) . .
C42 Tl C35 C351 118.0(3) . .
C43 Tl C35 C351 60.1(6) . .
C34 C35 C36 C31 -0.4(5) . .
C351 C35 C36 C31 179.4(3) . .
Tl C35 C36 C31 -66.9(3) . .
C34 C35 C36 C361 -177.3(3) . .
C351 C35 C36 C361 2.5(5) . .
Tl C35 C36 C361 116.2(3) . .
C34 C35 C36 Tl 66.5(3) . .
C351 C35 C36 Tl -113.7(3) . .
C32 C31 C36 C35 2.4(5) . .
C311 C31 C36 C35 -175.3(3) . .
Tl C31 C36 C35 66.2(3) . .
C32 C31 C36 C361 179.4(3) . .
C311 C31 C36 C361 1.7(5) . .
Tl C31 C36 C361 -116.8(3) . .
C32 C31 C36 Tl -63.8(3) . .
C311 C31 C36 Tl 118.5(3) . .
C32 Tl C36 C35 -95.7(2) . .
C34 Tl C36 C35 -29.9(2) . .
C33 Tl C36 C35 -62.8(2) . .
C31 Tl C36 C35 -124.9(3) . .
C45 Tl C36 C35 121.6(2) . .
C46 Tl C36 C35 142.1(2) . .
C44 Tl C36 C35 122.5(2) . .
C41 Tl C36 C35 168.0(2) . .
C42 Tl C36 C35 179.6(2) . .
C43 Tl C36 C35 160.2(2) . .
C32 Tl C36 C31 29.18(18) . .
C34 Tl C36 C31 95.0(2) . .
C35 Tl C36 C31 124.9(3) . .
C33 Tl C36 C31 62.1(2) . .
C45 Tl C36 C31 -113.5(2) . .
C46 Tl C36 C31 -93.0(2) . .
C44 Tl C36 C31 -112.6(2) . .
C41 Tl C36 C31 -67.1(2) . .
C42 Tl C36 C31 -55.5(2) . .
C43 Tl C36 C31 -74.9(3) . .
C32 Tl C36 C361 145.8(3) . .
C34 Tl C36 C361 -148.4(3) . .
C35 Tl C36 C361 -118.5(4) . .
C33 Tl C36 C361 178.7(3) . .
C31 Tl C36 C361 116.6(3) . .
C45 Tl C36 C361 3.0(3) . .
C46 Tl C36 C361 23.6(3) . .
C44 Tl C36 C361 4.0(3) . .
C41 Tl C36 C361 49.5(3) . .
C42 Tl C36 C361 61.1(3) . .
C43 Tl C36 C361 41.7(4) . .
C32 Tl C41 C42 110.3(3) . .
C34 Tl C41 C42 135.4(3) . .
C35 Tl C41 C42 164.0(3) . .
C33 Tl C41 C42 104.9(3) . .
C36 Tl C41 C42 157.5(3) . .
C31 Tl C41 C42 133.7(3) . .
C45 Tl C41 C42 -93.0(3) . .
C46 Tl C41 C42 -123.9(4) . .
C44 Tl C41 C42 -60.5(3) . .
C43 Tl C41 C42 -28.8(3) . .
C32 Tl C41 C46 -125.9(3) . .
C34 Tl C41 C46 -100.8(3) . .
C35 Tl C41 C46 -72.1(3) . .
C33 Tl C41 C46 -131.3(2) . .
C36 Tl C41 C46 -78.7(3) . .
C31 Tl C41 C46 -102.4(3) . .
C45 Tl C41 C46 30.8(3) . .
C44 Tl C41 C46 63.3(3) . .
C42 Tl C41 C46 123.9(4) . .
C43 Tl C41 C46 95.0(3) . .
C32 Tl C41 C411 -8.6(6) . .
C34 Tl C41 C411 16.5(7) . .
C35 Tl C41 C411 45.1(6) . .
C33 Tl C41 C411 -14.0(6) . .
C36 Tl C41 C411 38.6(6) . .
C31 Tl C41 C411 14.8(6) . .
C45 Tl C41 C411 148.1(6) . .
C46 Tl C41 C411 117.3(7) . .
C44 Tl C41 C411 -179.4(6) . .
C42 Tl C41 C411 -118.9(7) . .
C43 Tl C41 C411 -147.7(7) . .
C46 C41 C42 C43 0.8(6) . .
C411 C41 C42 C43 -175.5(4) . .
Tl C41 C42 C43 66.9(4) . .
C46 C41 C42 C421 -178.6(4) . .
C411 C41 C42 C421 5.1(6) . .
Tl C41 C42 C421 -112.5(4) . .
C46 C41 C42 Tl -66.0(3) . .
C411 C41 C42 Tl 117.7(4) . .
C32 Tl C42 C43 157.0(3) . .
C34 Tl C42 C43 147.8(3) . .
C35 Tl C42 C43 -152.9(3) . .
C33 Tl C42 C43 137.6(3) . .
C36 Tl C42 C43 -153.3(3) . .
C31 Tl C42 C43 -175.6(3) . .
C45 Tl C42 C43 -61.3(3) . .
C46 Tl C42 C43 -94.9(3) . .
C44 Tl C42 C43 -29.0(3) . .
C41 Tl C42 C43 -126.0(4) . .
C32 Tl C42 C41 -77.0(3) . .
C34 Tl C42 C41 -86.2(4) . .
C35 Tl C42 C41 -26.9(4) . .
C33 Tl C42 C41 -96.4(3) . .
C36 Tl C42 C41 -27.2(3) . .
C31 Tl C42 C41 -49.5(3) . .
C45 Tl C42 C41 64.7(3) . .
C46 Tl C42 C41 31.2(3) . .
C44 Tl C42 C41 97.0(3) . .
C43 Tl C42 C41 126.0(4) . .
C32 Tl C42 C421 38.2(5) . .
C34 Tl C42 C421 29.0(7) . .
C35 Tl C42 C421 88.3(5) . .
C33 Tl C42 C421 18.8(6) . .
C36 Tl C42 C421 88.0(5) . .
C31 Tl C42 C421 65.7(5) . .
C45 Tl C42 C421 179.9(6) . .
C46 Tl C42 C421 146.4(6) . .
C44 Tl C42 C421 -147.8(6) . .
C41 Tl C42 C421 115.2(6) . .
C43 Tl C42 C421 -118.7(6) . .
C41 C42 C43 C44 -0.6(6) . .
C421 C42 C43 C44 178.8(4) . .
Tl C42 C43 C44 65.8(4) . .
C41 C42 C43 C431 177.3(4) . .
C421 C42 C43 C431 -3.4(6) . .
Tl C42 C43 C431 -116.4(4) . .
C41 C42 C43 Tl -66.3(4) . .
C421 C42 C43 Tl 113.0(4) . .
C32 Tl C43 C44 -156.3(2) . .
C34 Tl C43 C44 127.6(5) . .
C35 Tl C43 C44 -44.3(6) . .
C33 Tl C43 C44 168.8(2) . .
C36 Tl C43 C44 -85.6(3) . .
C31 Tl C43 C44 -120.8(3) . .
C45 Tl C43 C44 -29.4(2) . .
C46 Tl C43 C44 -62.6(3) . .
C41 Tl C43 C44 -96.6(3) . .
C42 Tl C43 C44 -126.5(4) . .
C32 Tl C43 C42 -29.8(3) . .
C34 Tl C43 C42 -105.9(5) . .
C35 Tl C43 C42 82.2(6) . .
C33 Tl C43 C42 -64.7(3) . .
C36 Tl C43 C42 40.8(4) . .
C31 Tl C43 C42 5.7(3) . .
C45 Tl C43 C42 97.1(3) . .
C46 Tl C43 C42 63.9(3) . .
C44 Tl C43 C42 126.5(4) . .
C41 Tl C43 C42 29.9(3) . .
C32 Tl C43 C431 87.9(5) . .
C34 Tl C43 C431 11.8(8) . .
C35 Tl C43 C431 -160.1(5) . .
C33 Tl C43 C431 52.9(5) . .
C36 Tl C43 C431 158.5(4) . .
C31 Tl C43 C431 123.4(4) . .
C45 Tl C43 C431 -145.3(5) . .
C46 Tl C43 C431 -178.5(5) . .
C44 Tl C43 C431 -115.9(6) . .
C41 Tl C43 C431 147.5(5) . .
C42 Tl C43 C431 117.7(6) . .
C42 C43 C44 C45 0.4(6) . .
C431 C43 C44 C45 -177.4(4) . .
Tl C43 C44 C45 66.7(4) . .
C42 C43 C44 C441 179.9(4) . .
C431 C43 C44 C441 2.0(6) . .
Tl C43 C44 C441 -113.8(4) . .
C42 C43 C44 Tl -66.3(4) . .
C431 C43 C44 Tl 115.8(4) . .
C32 Tl C44 C43 41.6(4) . .
C34 Tl C44 C43 -147.0(3) . .
C35 Tl C44 C43 164.2(2) . .
C33 Tl C44 C43 -33.8(6) . .
C36 Tl C44 C43 124.3(3) . .
C31 Tl C44 C43 84.7(3) . .
C45 Tl C44 C43 126.4(4) . .
C46 Tl C44 C43 96.1(3) . .
C41 Tl C44 C43 61.9(3) . .
C42 Tl C44 C43 29.0(2) . .
C32 Tl C44 C45 -84.8(4) . .
C34 Tl C44 C45 86.7(4) . .
C35 Tl C44 C45 37.8(3) . .
C33 Tl C44 C45 -160.2(4) . .
C36 Tl C44 C45 -2.1(3) . .
C31 Tl C44 C45 -41.6(4) . .
C46 Tl C44 C45 -30.3(3) . .
C41 Tl C44 C45 -64.5(3) . .
C42 Tl C44 C45 -97.3(3) . .
C43 Tl C44 C45 -126.4(4) . .
C32 Tl C44 C441 158.9(4) . .
C34 Tl C44 C441 -29.7(6) . .
C35 Tl C44 C441 -78.5(5) . .
C33 Tl C44 C441 83.5(7) . .
C36 Tl C44 C441 -118.4(4) . .
C31 Tl C44 C441 -158.0(4) . .
C45 Tl C44 C441 -116.4(6) . .
C46 Tl C44 C441 -146.7(5) . .
C41 Tl C44 C441 179.1(5) . .
C42 Tl C44 C441 146.3(5) . .
C43 Tl C44 C441 117.3(5) . .
C43 C44 C45 C46 -0.5(6) . .
C441 C44 C45 C46 -180.0(4) . .
Tl C44 C45 C46 67.3(3) . .
C43 C44 C45 C451 178.2(4) . .
C441 C44 C45 C451 -1.3(6) . .
Tl C44 C45 C451 -114.0(4) . .
C43 C44 C45 Tl -67.8(4) . .
C441 C44 C45 Tl 112.7(4) . .
C32 Tl C45 C44 132.9(3) . .
C34 Tl C45 C44 -141.5(3) . .
C35 Tl C45 C44 -155.1(2) . .
C33 Tl C45 C44 164.7(3) . .
C36 Tl C45 C44 178.5(3) . .
C31 Tl C45 C44 150.9(3) . .
C46 Tl C45 C44 125.2(4) . .
C41 Tl C45 C44 93.7(3) . .
C42 Tl C45 C44 60.6(3) . .
C43 Tl C45 C44 28.9(2) . .
C32 Tl C45 C46 7.7(4) . .
C34 Tl C45 C46 93.3(3) . .
C35 Tl C45 C46 79.7(3) . .
C33 Tl C45 C46 39.5(6) . .
C36 Tl C45 C46 53.3(3) . .
C31 Tl C45 C46 25.7(3) . .
C44 Tl C45 C46 -125.2(4) . .
C41 Tl C45 C46 -31.5(3) . .
C42 Tl C45 C46 -64.6(3) . .
C43 Tl C45 C46 -96.3(3) . .
C32 Tl C45 C451 -108.9(4) . .
C34 Tl C45 C451 -23.3(5) . .
C35 Tl C45 C451 -36.9(5) . .
C33 Tl C45 C451 -77.1(6) . .
C36 Tl C45 C451 -63.3(5) . .
C31 Tl C45 C451 -90.9(4) . .
C46 Tl C45 C451 -116.6(6) . .
C44 Tl C45 C451 118.2(6) . .
C41 Tl C45 C451 -148.1(5) . .
C42 Tl C45 C451 178.8(5) . .
C43 Tl C45 C451 147.1(5) . .
C44 C45 C46 C41 0.8(6) . .
C451 C45 C46 C41 -178.0(4) . .
Tl C45 C46 C41 68.6(3) . .
C44 C45 C46 C461 -180.0(4) . .
C451 C45 C46 C461 1.3(6) . .
Tl C45 C46 C461 -112.1(4) . .
C44 C45 C46 Tl -67.9(3) . .
C451 C45 C46 Tl 113.4(4) . .
C42 C41 C46 C45 -0.9(6) . .
C411 C41 C46 C45 175.4(4) . .
Tl C41 C46 C45 -68.1(3) . .
C42 C41 C46 C461 179.8(4) . .
C411 C41 C46 C461 -3.9(6) . .
Tl C41 C46 C461 112.6(4) . .
C42 C41 C46 Tl 67.2(3) . .
C411 C41 C46 Tl -116.5(4) . .
C32 Tl C46 C45 -174.7(3) . .
C34 Tl C46 C45 -122.6(3) . .
C35 Tl C46 C45 -114.4(3) . .
C33 Tl C46 C45 -164.8(2) . .
C36 Tl C46 C45 -131.7(3) . .
C31 Tl C46 C45 -157.8(3) . .
C44 Tl C46 C45 29.4(3) . .
C41 Tl C46 C45 123.0(4) . .
C42 Tl C46 C45 92.8(3) . .
C43 Tl C46 C45 61.1(3) . .
C32 Tl C46 C41 62.3(3) . .
C34 Tl C46 C41 114.4(3) . .
C35 Tl C46 C41 122.6(3) . .
C33 Tl C46 C41 72.2(3) . .
C36 Tl C46 C41 105.3(3) . .
C31 Tl C46 C41 79.2(3) . .
C45 Tl C46 C41 -123.0(4) . .
C44 Tl C46 C41 -93.6(3) . .
C42 Tl C46 C41 -30.2(2) . .
C43 Tl C46 C41 -61.9(3) . .
C32 Tl C46 C461 -55.6(5) . .
C34 Tl C46 C461 -3.4(6) . .
C35 Tl C46 C461 4.7(6) . .
C33 Tl C46 C461 -45.7(6) . .
C36 Tl C46 C461 -12.6(5) . .
C31 Tl C46 C461 -38.7(5) . .
C45 Tl C46 C461 119.1(7) . .
C44 Tl C46 C461 148.6(6) . .
C41 Tl C46 C461 -117.9(6) . .
C42 Tl C46 C461 -148.0(6) . .
C43 Tl C46 C461 -179.8(6) . .
Cl73 C7 Cl71 Cl72 -18(7) 2_566 2_566
Cl73 C7 Cl71 Cl72 -62(4) . 2_566
Cl72 C7 Cl71 Cl72 -76(4) . 2_566
C7 C7 Cl71 Cl72 -59(4) 2_566 2_566
Cl71 C7 Cl71 Cl72 -59(4) 2_566 2_566
Cl72 C7 Cl71 Cl73 18(7) 2_566 2_566
Cl73 C7 Cl71 Cl73 -44(6) . 2_566
Cl72 C7 Cl71 Cl73 -58(6) . 2_566
C7 C7 Cl71 Cl73 -41(6) 2_566 2_566
Cl71 C7 Cl71 Cl73 -41(6) 2_566 2_566
Cl73 C7 Cl71 C7 41(6) 2_566 2_566
Cl72 C7 Cl71 C7 59(4) 2_566 2_566
Cl73 C7 Cl71 C7 -2.8(5) . 2_566
Cl72 C7 Cl71 C7 -17.7(12) . 2_566
Cl71 C7 Cl71 C7 0.0 2_566 2_566
Cl73 C7 Cl72 Cl73 46(7) 2_566 .
Cl72 C7 Cl72 Cl73 30(6) 2_566 .
Cl71 C7 Cl72 Cl73 53(7) . .
C7 C7 Cl72 Cl73 30(6) 2_566 .
Cl71 C7 Cl72 Cl73 -64(4) 2_566 .
Cl73 C7 Cl72 Cl71 111(6) 2_566 2_566
Cl72 C7 Cl72 Cl71 94(5) 2_566 2_566
Cl73 C7 Cl72 Cl71 64(4) . 2_566
Cl71 C7 Cl72 Cl71 117(6) . 2_566
C7 C7 Cl72 Cl71 94(5) 2_566 2_566
Cl73 C7 Cl72 C7 16(2) 2_566 2_566
Cl72 C7 Cl72 C7 0.000(1) 2_566 2_566
Cl73 C7 Cl72 C7 -30(6) . 2_566
Cl71 C7 Cl72 C7 22.7(17) . 2_566
Cl71 C7 Cl72 C7 -94(5) 2_566 2_566
Cl72 C7 Cl72 Cl73 -16(2) 2_566 2_566
Cl73 C7 Cl72 Cl73 -46(7) . 2_566
Cl71 C7 Cl72 Cl73 6.4(8) . 2_566
C7 C7 Cl72 Cl73 -16(2) 2_566 2_566
Cl71 C7 Cl72 Cl73 -111(6) 2_566 2_566
C7 Cl72 Cl73 Cl71 -172(3) 2_566 2_566
C7 Cl72 Cl73 Cl71 123(2) . 2_566
Cl73 Cl72 Cl73 Cl71 141(3) 2_566 2_566
Cl71 Cl72 Cl73 C7 172(3) 2_566 2_566
C7 Cl72 Cl73 C7 -65(5) . 2_566
Cl73 Cl72 Cl73 C7 -47(4) 2_566 2_566
Cl71 Cl72 Cl73 C7 -123(2) 2_566 .
C7 Cl72 Cl73 C7 65(5) 2_566 .
Cl73 Cl72 Cl73 C7 19(2) 2_566 .
Cl71 Cl72 Cl73 Cl73 -141(3) 2_566 2_566
C7 Cl72 Cl73 Cl73 47(4) 2_566 2_566
C7 Cl72 Cl73 Cl73 -19(2) . 2_566
Cl71 Cl72 Cl73 Cl72 -141(3) 2_566 2_566
C7 Cl72 Cl73 Cl72 47(4) 2_566 2_566
C7 Cl72 Cl73 Cl72 -19(2) . 2_566
Cl73 Cl72 Cl73 Cl72 0.000(5) 2_566 2_566
Cl73 C7 Cl73 Cl72 -138(7) 2_566 .
Cl72 C7 Cl73 Cl72 -152(5) 2_566 .
Cl71 C7 Cl73 Cl72 -133(7) . .
C7 C7 Cl73 Cl72 -138(7) 2_566 .
Cl71 C7 Cl73 Cl72 54(6) 2_566 .
Cl73 C7 Cl73 Cl71 168(2) 2_566 2_566
Cl72 C7 Cl73 Cl71 153.5(18) 2_566 2_566
Cl71 C7 Cl73 Cl71 172.5(13) . 2_566
Cl72 C7 Cl73 Cl71 -54(6) . 2_566
C7 C7 Cl73 Cl71 168(2) 2_566 2_566
Cl73 C7 Cl73 C7 0.000(2) 2_566 2_566
Cl72 C7 Cl73 C7 -14.1(19) 2_566 2_566
Cl71 C7 Cl73 C7 4.8(8) . 2_566
Cl72 C7 Cl73 C7 138(7) . 2_566
Cl71 C7 Cl73 C7 -168(2) 2_566 2_566
Cl72 C7 Cl73 Cl73 -14.1(19) 2_566 2_566
Cl71 C7 Cl73 Cl73 4.8(8) . 2_566
Cl72 C7 Cl73 Cl73 138(7) . 2_566
C7 C7 Cl73 Cl73 0.000(4) 2_566 2_566
Cl71 C7 Cl73 Cl73 -168(2) 2_566 2_566
Cl73 C7 Cl73 Cl72 14.1(19) 2_566 2_566
Cl71 C7 Cl73 Cl72 19.0(15) . 2_566
Cl72 C7 Cl73 Cl72 152(5) . 2_566
C7 C7 Cl73 Cl72 14.1(19) 2_566 2_566
Cl71 C7 Cl73 Cl72 -153.5(19) 2_566 2_566
